data_7712924
loop_
_publ_author_name
'Stephens, Liam J.'
'Dallerba, Elena'
'Kelderman, Jenisi T. A.'
'Levina, Aviva'
'Werrett, Melissa V.'
'Lay, Peter A.'
'Massi, Massimiliano'
'Andrews, Philip C.'

_publ_section_title
;
 Synthesis and the photophysical and biological properties of tricarbonyl
 Re(I) diimine complexes bound to thiotetrazolato ligands.
;
_journal_issue 15
_journal_name_full 'Dalton transactions (Cambridge, England : 2003)'
_journal_page_first 4835
_journal_page_last 4848
_journal_paper_doi 10.1039/d2dt03237f
_journal_volume 52
_journal_year 2023
_chemical_formula_moiety 'C21 H15 N6 O3 Re S'
_chemical_formula_sum 'C21 H15 N6 O3 Re S'
_chemical_formula_weight 617.65
_space_group_crystal_system monoclinic
_space_group_IT_number 14
_space_group_name_Hall '-P 2ybc'
_space_group_name_H-M_alt 'P 1 21/c 1'
_atom_sites_solution_hydrogens geom
_atom_sites_solution_primary dual
_audit_creation_method SHELXL-2018/3
_audit_update_record
;
2023-02-21 deposited with the CCDC.	2023-03-14 downloaded from the CCDC.
;
_cell_angle_alpha 90
_cell_angle_beta 104.911(5)
_cell_angle_gamma 90
_cell_formula_units_Z 4
_cell_length_a 19.8643(10)
_cell_length_b 9.4378(3)
_cell_length_c 11.9223(6)
_cell_measurement_reflns_used 4371
_cell_measurement_temperature 123(2)
_cell_measurement_theta_max 29.8020
_cell_measurement_theta_min 3.5360
_cell_volume 2159.87(18)
_computing_cell_refinement 'CrysAlisPro 1.171.40.53 (Rigaku OD, 2019)'
_computing_data_collection 'CrysAlisPro 1.171.40.53 (Rigaku OD, 2019)'
_computing_data_reduction 'CrysAlisPro 1.171.40.53 (Rigaku OD, 2019)'
_computing_structure_refinement 'SHELXL-2018/3 (Sheldrick, 2018)'
_computing_structure_solution 'SHELXT 2018/2 (Sheldrick, 2018)'
_diffrn_ambient_temperature 123(2)
_diffrn_detector_area_resol_mean 10.0000
_diffrn_measured_fraction_theta_full 0.998
_diffrn_measured_fraction_theta_max 0.998
_diffrn_measurement_device_type 'XtaLAB Synergy, Dualflex, HyPix'
_diffrn_measurement_method '\w scans'
_diffrn_radiation_type MoK\a
_diffrn_radiation_wavelength 0.71073
_diffrn_reflns_av_R_equivalents 0.0749
_diffrn_reflns_av_unetI/netI 0.0669
_diffrn_reflns_Laue_measured_fraction_full 0.998
_diffrn_reflns_Laue_measured_fraction_max 0.998
_diffrn_reflns_limit_h_max 24
_diffrn_reflns_limit_h_min -24
_diffrn_reflns_limit_k_max 11
_diffrn_reflns_limit_k_min -11
_diffrn_reflns_limit_l_max 14
_diffrn_reflns_limit_l_min -14
_diffrn_reflns_number 14786
_diffrn_reflns_point_group_measured_fraction_full 0.998
_diffrn_reflns_point_group_measured_fraction_max 0.998
_diffrn_reflns_theta_full 25.242
_diffrn_reflns_theta_max 25.999
_diffrn_reflns_theta_min 3.421
_diffrn_source 'micro-focus sealed X-ray tube'
_exptl_absorpt_coefficient_mu 5.759
_exptl_absorpt_correction_T_max 1.00000
_exptl_absorpt_correction_T_min 0.61003
_exptl_absorpt_correction_type multi-scan
_exptl_absorpt_process_details
;
CrysAlisPro 1.171.40.53 (Rigaku Oxford Diffraction, 2019)
Empirical absorption correction using spherical harmonics,
 implemented in SCALE3 ABSPACK scaling algorithm.
;
_exptl_crystal_colour yellow
_exptl_crystal_density_diffrn 1.899
_exptl_crystal_description needle
_exptl_crystal_F_000 1192
_exptl_crystal_size_max 0.122
_exptl_crystal_size_mid 0.027
_exptl_crystal_size_min 0.013
_refine_diff_density_max 1.975
_refine_diff_density_min -2.126
_refine_diff_density_rms 0.197
_refine_ls_extinction_method none
_refine_ls_goodness_of_fit_ref 0.983
_refine_ls_hydrogen_treatment constr
_refine_ls_matrix_type full
_refine_ls_number_parameters 343
_refine_ls_number_reflns 4240
_refine_ls_number_restraints 24
_refine_ls_restrained_S_all 0.980
_refine_ls_R_factor_all 0.0653
_refine_ls_R_factor_gt 0.0451
_refine_ls_shift/su_max 0.000
_refine_ls_shift/su_mean 0.000
_refine_ls_structure_factor_coef Fsqd
_refine_ls_weighting_details 'w=1/[\s^2^(Fo^2^)+(0.0718P)^2^] where P=(Fo^2^+2Fc^2^)/3'
_refine_ls_weighting_scheme calc
_refine_ls_wR_factor_gt 0.1085
_refine_ls_wR_factor_ref 0.1194
_reflns_Friedel_coverage 0.000
_reflns_number_gt 3231
_reflns_number_total 4240
_reflns_threshold_expression 'I > 2\s(I)'
_cod_data_source_file d2dt03237f2.cif
_cod_data_source_block Re1\jk-1-04
_cod_original_sg_symbol_H-M 'P 21/c'
_cod_database_code 7712924
_shelx_shelxl_version_number 2018/3
_shelx_space_group_comment
;
The symmetry employed for this shelxl refinement is uniquely defined
by the following loop, which should always be used as a source of
symmetry information in preference to the above space-group names.
They are only intended as comments.
;
_shelx_estimated_absorpt_t_min 0.540
_shelx_estimated_absorpt_t_max 0.929

loop_
_space_group_symop_operation_xyz
'x, y, z'
'-x, y+1/2, -z+1/2'
'-x, -y, -z'
'x, -y-1/2, z-1/2'

loop_
_atom_site_label
_atom_site_type_symbol
_atom_site_fract_x
_atom_site_fract_y
_atom_site_fract_z
_atom_site_U_iso_or_equiv
_atom_site_adp_type
_atom_site_occupancy
_atom_site_site_symmetry_order
_atom_site_calc_flag
_atom_site_refinement_flags_posn
_atom_site_refinement_flags_adp
_atom_site_refinement_flags_occupancy
_atom_site_disorder_assembly
_atom_site_disorder_group
Re1 Re 0.15553(2) 0.36624(3) 0.13327(3) 0.02449(13) Uani 1 1 d . . . . .
S1 S 0.29346(11) 0.1009(2) 0.28849(18) 0.0312(4) Uani 1 1 d . . . . .
O1 O 0.2104(4) 0.1563(6) -0.0203(5) 0.0392(15) Uani 1 1 d . . . . .
N1 N 0.2550(4) 0.3800(6) 0.2602(6) 0.0261(14) Uani 1 1 d . . . . .
C1 C 0.2981(4) 0.2753(8) 0.3147(7) 0.0284(17) Uani 1 1 d . . . . .
O2 O 0.1070(3) 0.1152(6) 0.2555(6) 0.0390(14) Uani 1 1 d . . . . .
N2 N 0.2795(4) 0.5064(6) 0.3090(6) 0.0272(14) Uani 1 1 d . . . . .
C2 C 0.4054(4) 0.2928(8) 0.4863(8) 0.0326(19) Uani 1 1 d . . . . .
O3 O 0.0164(3) 0.3500(7) -0.0529(5) 0.0409(15) Uani 1 1 d . . . . .
N3 N 0.3346(4) 0.4880(7) 0.3899(6) 0.0295(15) Uani 1 1 d . . . . .
C3 C 0.4710(9) 0.3410(19) 0.5084(17) 0.039(4) Uani 0.5 1 d . . P A 1
H3 H 0.480494 0.411077 0.457307 0.046 Uiso 0.5 1 calc R U P A 1
N4 N 0.3483(3) 0.3462(7) 0.3963(6) 0.0275(14) Uani 1 1 d . . . . .
C4 C 0.5241(10) 0.300(2) 0.5951(17) 0.041(4) Uani 0.5 1 d . U P A 1
H4 H 0.569311 0.338558 0.603948 0.049 Uiso 0.5 1 calc R U P A 1
N5 N 0.1911(4) 0.5656(7) 0.0776(5) 0.0282(15) Uani 1 1 d . . . . .
C5 C 0.5114(10) 0.194(2) 0.6761(16) 0.026(5) Uani 0.5 1 d . U P A 1
N6 N 0.1198(4) 0.5255(7) 0.2351(6) 0.0286(15) Uani 1 1 d . . . . .
C6 C 0.4454(10) 0.140(2) 0.6604(16) 0.040(4) Uani 0.5 1 d . . P A 1
H6 H 0.437226 0.068651 0.711751 0.048 Uiso 0.5 1 calc R U P A 1
C7 C 0.3891(9) 0.1879(17) 0.5683(15) 0.031(4) Uani 0.5 1 d . . P A 1
H7 H 0.342997 0.154171 0.559771 0.038 Uiso 0.5 1 calc R U P A 1
C8 C 0.564(2) 0.130(4) 0.781(4) 0.033(9) Uani 0.25 1 d . U P A 1
H8A H 0.609723 0.171750 0.788112 0.050 Uiso 0.25 1 calc R U P A 1
H8B H 0.548594 0.148319 0.851274 0.050 Uiso 0.25 1 calc R U P A 1
H8C H 0.566326 0.026967 0.769576 0.050 Uiso 0.25 1 calc R U P A 1
C9 C 0.2328(5) 0.5773(9) 0.0052(7) 0.0345(19) Uani 1 1 d . . . . .
H9 H 0.240933 0.495149 -0.035427 0.041 Uiso 1 1 calc R U . . .
C10 C 0.2638(5) 0.7009(10) -0.0130(8) 0.039(2) Uani 1 1 d . . . . .
H10 H 0.293231 0.704426 -0.064295 0.047 Uiso 1 1 calc R U . . .
C11 C 0.2513(5) 0.8221(9) 0.0455(7) 0.036(2) Uani 1 1 d . . . . .
H11 H 0.272066 0.909836 0.034255 0.044 Uiso 1 1 calc R U . . .
C12 C 0.2087(5) 0.8134(8) 0.1197(7) 0.0335(19) Uani 1 1 d . . . . .
H12 H 0.199257 0.895204 0.159566 0.040 Uiso 1 1 calc R U . . .
C13 C 0.1795(5) 0.6832(9) 0.1357(7) 0.0307(18) Uani 1 1 d . . . . .
C14 C 0.1367(5) 0.6626(9) 0.2184(7) 0.0309(18) Uani 1 1 d . . . . .
C15 C 0.1127(5) 0.7742(9) 0.2744(7) 0.036(2) Uani 1 1 d . . . . .
H15 H 0.123605 0.869293 0.259673 0.043 Uiso 1 1 calc R U . . .
C16 C 0.0734(5) 0.7459(10) 0.3508(8) 0.043(2) Uani 1 1 d . . . . .
H16 H 0.057018 0.820566 0.390190 0.052 Uiso 1 1 calc R U . . .
C17 C 0.0579(5) 0.6057(11) 0.3693(8) 0.042(2) Uani 1 1 d . . . . .
H17 H 0.031303 0.582948 0.422568 0.050 Uiso 1 1 calc R U . . .
C18 C 0.0812(4) 0.5020(10) 0.3108(7) 0.0345(19) Uani 1 1 d . . . . .
H18 H 0.069603 0.406829 0.323853 0.041 Uiso 1 1 calc R U . . .
C19 C 0.1921(4) 0.2362(8) 0.0399(7) 0.0306(18) Uani 1 1 d . . . . .
C20 C 0.1267(4) 0.2084(8) 0.2081(7) 0.0277(17) Uani 1 1 d . . . . .
C21 C 0.0691(5) 0.3590(8) 0.0181(7) 0.0285(17) Uani 1 1 d . . . . .
C3' C 0.4552(9) 0.2030(18) 0.4550(15) 0.035(4) Uani 0.5 1 d . . P A 2
H4AA H 0.449111 0.167852 0.378379 0.042 Uiso 0.5 1 calc R U P A 2
C4' C 0.5129(9) 0.1706(19) 0.5440(17) 0.039(4) Uani 0.5 1 d . . P A 2
H6AA H 0.546868 0.106297 0.530648 0.047 Uiso 0.5 1 calc R U P A 2
C5' C 0.5216(10) 0.231(2) 0.6521(18) 0.028(5) Uani 0.5 1 d . U P A 2
C6' C 0.4685(12) 0.305(2) 0.6798(17) 0.050(5) Uani 0.5 1 d . . P A 2
H7AA H 0.471122 0.330970 0.757827 0.060 Uiso 0.5 1 calc R U P A 2
C7' C 0.4119(9) 0.3400(18) 0.5923(14) 0.033(4) Uani 0.5 1 d . . P A 2
H2AA H 0.376754 0.399146 0.608083 0.040 Uiso 0.5 1 calc R U P A 2
C8' C 0.5834(9) 0.186(2) 0.7565(14) 0.063(5) Uani 0.75 1 d . . P A 2
H8D H 0.618188 0.134481 0.727423 0.095 Uiso 0.75 1 calc R U P A 2
H8E H 0.604799 0.270919 0.798415 0.095 Uiso 0.75 1 calc R U P A 2
H8F H 0.565824 0.125090 0.809159 0.095 Uiso 0.75 1 calc R U P A 2

loop_
_atom_site_aniso_label
_atom_site_aniso_U_11
_atom_site_aniso_U_22
_atom_site_aniso_U_33
_atom_site_aniso_U_23
_atom_site_aniso_U_13
_atom_site_aniso_U_12
Re1 0.0325(2) 0.01289(18) 0.02813(19) -0.00032(12) 0.00785(13) 0.00120(12)
S1 0.0352(11) 0.0150(9) 0.0417(11) 0.0012(8) 0.0067(9) 0.0021(8)
O1 0.061(4) 0.019(3) 0.045(4) -0.003(3) 0.028(3) 0.007(3)
N1 0.041(4) 0.011(3) 0.029(3) 0.003(2) 0.012(3) 0.002(3)
C1 0.034(4) 0.022(4) 0.032(4) -0.001(3) 0.013(4) -0.003(3)
O2 0.044(4) 0.023(3) 0.052(4) 0.007(3) 0.015(3) -0.004(3)
N2 0.037(4) 0.010(3) 0.035(4) 0.005(3) 0.010(3) -0.002(3)
C2 0.031(4) 0.019(4) 0.044(5) 0.000(3) 0.003(4) 0.000(3)
O3 0.037(3) 0.044(4) 0.038(3) 0.001(3) 0.003(3) 0.004(3)
N3 0.037(4) 0.017(3) 0.034(4) 0.000(3) 0.008(3) -0.006(3)
C3 0.030(9) 0.027(9) 0.056(12) -0.003(8) 0.007(8) -0.008(7)
N4 0.026(3) 0.017(3) 0.039(4) -0.001(3) 0.006(3) 0.000(3)
C4 0.037(6) 0.046(6) 0.041(6) 0.001(5) 0.011(4) 0.006(4)
N5 0.045(4) 0.016(3) 0.022(3) -0.003(2) 0.004(3) 0.001(3)
C5 0.027(6) 0.026(6) 0.026(6) 0.002(4) 0.008(4) 0.001(4)
N6 0.036(4) 0.019(3) 0.029(3) -0.003(3) 0.005(3) 0.005(3)
C6 0.039(10) 0.045(11) 0.033(9) 0.009(8) 0.005(8) 0.006(8)
C7 0.033(9) 0.017(8) 0.049(10) -0.003(7) 0.019(8) -0.003(7)
C8 0.034(12) 0.031(12) 0.033(12) 0.005(9) 0.006(9) -0.001(9)
C9 0.047(5) 0.021(4) 0.033(4) 0.001(3) 0.007(4) -0.001(4)
C10 0.044(5) 0.035(5) 0.036(5) 0.008(4) 0.008(4) -0.005(4)
C11 0.041(5) 0.024(4) 0.039(5) 0.013(4) 0.002(4) -0.004(4)
C12 0.039(5) 0.010(4) 0.043(5) -0.004(3) -0.004(4) 0.003(3)
C13 0.039(5) 0.019(4) 0.028(4) 0.005(3) -0.002(3) 0.004(3)
C14 0.038(5) 0.020(4) 0.029(4) -0.003(3) -0.001(3) 0.003(3)
C15 0.035(5) 0.026(4) 0.043(5) -0.001(4) 0.000(4) 0.005(4)
C16 0.038(5) 0.033(5) 0.054(6) -0.024(4) 0.003(4) 0.007(4)
C17 0.036(5) 0.049(6) 0.042(5) -0.012(4) 0.013(4) 0.001(4)
C18 0.025(4) 0.037(5) 0.039(5) -0.004(4) 0.003(4) -0.002(4)
C19 0.041(5) 0.021(4) 0.032(4) 0.012(3) 0.013(4) 0.005(4)
C20 0.032(4) 0.021(4) 0.032(4) -0.003(3) 0.011(4) 0.002(3)
C21 0.040(5) 0.021(4) 0.026(4) -0.006(3) 0.011(4) -0.003(3)
C3' 0.038(10) 0.026(9) 0.035(9) -0.004(7) -0.003(8) 0.003(7)
C4' 0.026(9) 0.028(9) 0.058(12) 0.000(8) 0.004(8) 0.007(7)
C5' 0.027(6) 0.027(6) 0.029(6) -0.002(4) 0.006(4) 0.000(4)
C6' 0.072(14) 0.031(10) 0.042(11) 0.009(8) 0.004(10) 0.021(10)
C7' 0.031(9) 0.033(9) 0.035(9) 0.006(7) 0.010(7) 0.015(7)
C8' 0.066(12) 0.060(11) 0.049(9) -0.009(8) -0.012(8) 0.023(9)

loop_
_atom_type_symbol
_atom_type_description
_atom_type_scat_dispersion_real
_atom_type_scat_dispersion_imag
_atom_type_scat_source
C C 0.0033 0.0016 'International Tables Vol C Tables 4.2.6.8 and 6.1.1.4'
H H 0.0000 0.0000 'International Tables Vol C Tables 4.2.6.8 and 6.1.1.4'
N N 0.0061 0.0033 'International Tables Vol C Tables 4.2.6.8 and 6.1.1.4'
O O 0.0106 0.0060 'International Tables Vol C Tables 4.2.6.8 and 6.1.1.4'
Re Re -1.0185 7.2310 'International Tables Vol C Tables 4.2.6.8 and 6.1.1.4'
S S 0.1246 0.1234 'International Tables Vol C Tables 4.2.6.8 and 6.1.1.4'

loop_
_geom_angle_atom_site_label_1
_geom_angle_atom_site_label_2
_geom_angle_atom_site_label_3
_geom_angle
_geom_angle_site_symmetry_1
_geom_angle_site_symmetry_3
_geom_angle_publ_flag
C20 Re1 C21 89.2(3) . . ?
C20 Re1 C19 88.6(3) . . ?
C21 Re1 C19 88.0(3) . . ?
C20 Re1 N1 92.8(3) . . ?
C21 Re1 N1 177.9(3) . . ?
C19 Re1 N1 91.7(3) . . ?
C20 Re1 N6 95.7(3) . . ?
C21 Re1 N6 93.7(3) . . ?
C19 Re1 N6 175.4(3) . . ?
N1 Re1 N6 86.5(2) . . ?
C20 Re1 N5 169.7(3) . . ?
C21 Re1 N5 96.6(3) . . ?
C19 Re1 N5 100.1(3) . . ?
N1 Re1 N5 81.4(2) . . ?
N6 Re1 N5 75.5(2) . . ?
C1 N1 N2 108.7(6) . . ?
C1 N1 Re1 129.9(5) . . ?
N2 N1 Re1 121.0(5) . . ?
N1 C1 N4 103.8(7) . . ?
N1 C1 S1 128.9(6) . . ?
N4 C1 S1 127.3(6) . . ?
N3 N2 N1 110.4(6) . . ?
C7' C2 C3' 123.4(12) . . ?
C7' C2 N4 117.6(10) . . ?
C3 C2 N4 124.6(11) . . ?
C3' C2 N4 118.8(9) . . ?
C3 C2 C7 117.5(12) . . ?
N4 C2 C7 117.5(9) . . ?
N2 N3 N4 107.2(6) . . ?
C4 C3 C2 126.1(18) . . ?
N3 N4 C1 109.9(6) . . ?
N3 N4 C2 119.6(6) . . ?
C1 N4 C2 130.3(7) . . ?
C3 C4 C5 118.6(18) . . ?
C9 N5 C13 118.3(7) . . ?
C9 N5 Re1 124.7(5) . . ?
C13 N5 Re1 116.1(5) . . ?
C6 C5 C4 119.2(17) . . ?
C6 C5 C8 113(2) . . ?
C4 C5 C8 128(2) . . ?
C18 N6 C14 117.3(7) . . ?
C18 N6 Re1 126.0(6) . . ?
C14 N6 Re1 116.6(5) . . ?
C5 C6 C7 121.1(17) . . ?
C6 C7 C2 117.4(14) . . ?
N5 C9 C10 123.4(8) . . ?
C9 C10 C11 118.5(9) . . ?
C12 C11 C10 119.4(8) . . ?
C11 C12 C13 119.2(8) . . ?
N5 C13 C12 121.2(8) . . ?
N5 C13 C14 116.0(7) . . ?
C12 C13 C14 122.8(8) . . ?
N6 C14 C15 121.3(8) . . ?
N6 C14 C13 115.4(7) . . ?
C15 C14 C13 123.3(8) . . ?
C16 C15 C14 119.6(8) . . ?
C15 C16 C17 118.6(8) . . ?
C18 C17 C16 119.3(9) . . ?
N6 C18 C17 123.9(9) . . ?
O1 C19 Re1 176.2(8) . . ?
O2 C20 Re1 177.0(7) . . ?
O3 C21 Re1 177.8(7) . . ?
C4' C3' C2 115.2(15) . . ?
C5' C4' C3' 120.3(17) . . ?
C6' C5' C4' 121.0(18) . . ?
C6' C5' C8' 116.1(17) . . ?
C4' C5' C8' 121.0(17) . . ?
C7' C6' C5' 118.2(18) . . ?
C2 C7' C6' 120.8(16) . . ?

loop_
_geom_bond_atom_site_label_1
_geom_bond_atom_site_label_2
_geom_bond_distance
_geom_bond_site_symmetry_2
_geom_bond_publ_flag
Re1 C20 1.899(8) . ?
Re1 C21 1.904(9) . ?
Re1 C19 1.921(8) . ?
Re1 N1 2.161(7) . ?
Re1 N6 2.163(6) . ?
Re1 N5 2.173(6) . ?
S1 C1 1.674(8) . ?
O1 C19 1.162(10) . ?
N1 C1 1.359(10) . ?
N1 N2 1.362(9) . ?
C1 N4 1.374(10) . ?
O2 C20 1.167(10) . ?
N2 N3 1.271(9) . ?
C2 C7' 1.314(19) . ?
C2 C3 1.342(19) . ?
C2 C3' 1.423(19) . ?
C2 N4 1.437(10) . ?
C2 C7 1.484(18) . ?
O3 C21 1.168(10) . ?
N3 N4 1.364(9) . ?
C3 C4 1.33(3) . ?
C4 C5 1.45(3) . ?
N5 C9 1.345(11) . ?
N5 C13 1.359(10) . ?
C5 C6 1.38(3) . ?
C5 C8 1.53(4) . ?
N6 C18 1.344(11) . ?
N6 C14 1.364(10) . ?
C6 C7 1.42(2) . ?
C9 C10 1.362(13) . ?
C10 C11 1.395(13) . ?
C11 C12 1.375(13) . ?
C12 C13 1.393(12) . ?
C13 C14 1.470(12) . ?
C14 C15 1.395(12) . ?
C15 C16 1.370(14) . ?
C16 C17 1.389(14) . ?
C17 C18 1.351(12) . ?
C3' C4' 1.38(2) . ?
C4' C5' 1.38(3) . ?
C5' C6' 1.37(3) . ?
C5' C8' 1.56(2) . ?
C6' C7' 1.36(2) . ?
